data_7228168
loop_
_publ_author_name
'Powers, Xian B.'
'Ghiassi, Kamran B.'
'Greenfield, Joshua T.'
'Olmstead, Marilyn M.'
'Balch, Alan L.'

_publ_section_title
;
 Interrelationships between the tetrahedral and planar polymorphs of
 bis(3-ethylamino-1-phenyl-but-2-en-1-ono)nickel(ii) and structural
 comparisons with related CoII, NiII, CuII, and ZnII complexes
;
_journal_name_full CrystEngComm
_journal_paper_doi 10.1039/C7CE00638A
_journal_year 2017
_chemical_absolute_configuration ad
_chemical_formula_moiety 'C34 H32 Co N2 O2'
_chemical_formula_sum 'C34 H32 Co N2 O2'
_chemical_formula_weight 559.54
_chemical_name_common Co(B-Bn)2
_space_group_crystal_system orthorhombic
_space_group_IT_number 18
_space_group_name_Hall 'P 2 2ab'
_space_group_name_H-M_alt 'P 21 21 2'
_symmetry_space_group_name_Hall 'P 2 2ab'
_symmetry_space_group_name_H-M 'P 21 21 2'
_atom_sites_solution_hydrogens geom
_atom_sites_solution_primary direct
_atom_sites_solution_secondary difmap
_audit_creation_method SHELXL-2014/7
_audit_update_record
;
2017-02-17 deposited with the CCDC.
2017-04-24 downloaded from the CCDC.
;
_cell_angle_alpha 90
_cell_angle_beta 90
_cell_angle_gamma 90
_cell_formula_units_Z 2
_cell_length_a 15.1696(16)
_cell_length_b 16.2061(17)
_cell_length_c 5.6087(6)
_cell_measurement_reflns_used 9938
_cell_measurement_temperature 90(2)
_cell_measurement_theta_max 31.43
_cell_measurement_theta_min 2.51
_cell_volume 1378.8(3)
_computing_cell_refinement 'SAINT (Bruker, 2014)'
_computing_data_collection 'Apex2 (Bruker, 2014)'
_computing_data_reduction 'SAINT (Bruker, 2014)'
_computing_publication_material 'SHELXL-2014 (Sheldrick, 2014)'
_computing_structure_refinement 'SHELXL-2014/7 (Sheldrick, 2014)'
_computing_structure_solution 'SHELXS (Sheldrick, 2008)'
_diffrn_ambient_temperature 90(2)
_diffrn_detector_area_resol_mean 8.3
_diffrn_measured_fraction_theta_full 1.000
_diffrn_measured_fraction_theta_max 0.994
_diffrn_measurement_device_type 'Bruker ApexII'
_diffrn_measurement_method \w
_diffrn_radiation_type MoK\a
_diffrn_radiation_wavelength 0.71073
_diffrn_reflns_av_R_equivalents 0.0286
_diffrn_reflns_av_unetI/netI 0.0278
_diffrn_reflns_Laue_measured_fraction_full 1.000
_diffrn_reflns_Laue_measured_fraction_max 0.994
_diffrn_reflns_limit_h_max 22
_diffrn_reflns_limit_h_min -22
_diffrn_reflns_limit_k_max 23
_diffrn_reflns_limit_k_min -23
_diffrn_reflns_limit_l_max 8
_diffrn_reflns_limit_l_min -8
_diffrn_reflns_number 23476
_diffrn_reflns_point_group_measured_fraction_full 1.000
_diffrn_reflns_point_group_measured_fraction_max 0.994
_diffrn_reflns_theta_full 25.242
_diffrn_reflns_theta_max 31.717
_diffrn_reflns_theta_min 1.839
_diffrn_source 'fine-focus sealed tube'
_exptl_absorpt_coefficient_mu 0.656
_exptl_absorpt_correction_T_max 0.7462
_exptl_absorpt_correction_T_min 0.6935
_exptl_absorpt_correction_type multi-scan
_exptl_absorpt_process_details 'SADABS (Sheldrick, 2014)'
_exptl_crystal_colour orange
_exptl_crystal_density_diffrn 1.348
_exptl_crystal_description parallelepiped
_exptl_crystal_F_000 586
_exptl_crystal_size_max 0.230
_exptl_crystal_size_mid 0.090
_exptl_crystal_size_min 0.050
_refine_diff_density_max 0.360
_refine_diff_density_min -0.261
_refine_diff_density_rms 0.046
_refine_ls_abs_structure_details
;
 Refined as an inversion twin.
;
_refine_ls_abs_structure_Flack 0.011(12)
_refine_ls_extinction_method none
_refine_ls_goodness_of_fit_ref 1.054
_refine_ls_hydrogen_treatment constr
_refine_ls_matrix_type full
_refine_ls_number_parameters 179
_refine_ls_number_reflns 4637
_refine_ls_number_restraints 0
_refine_ls_restrained_S_all 1.054
_refine_ls_R_factor_all 0.0290
_refine_ls_R_factor_gt 0.0263
_refine_ls_shift/su_max 0.000
_refine_ls_shift/su_mean 0.000
_refine_ls_structure_factor_coef Fsqd
_refine_ls_weighting_details 'w=1/[\s^2^(Fo^2^)+(0.0358P)^2^+0.1111P] where P=(Fo^2^+2Fc^2^)/3'
_refine_ls_weighting_scheme calc
_refine_ls_wR_factor_gt 0.0658
_refine_ls_wR_factor_ref 0.0671
_reflns_Friedel_coverage 0.740
_reflns_Friedel_fraction_full 1.000
_reflns_Friedel_fraction_max 0.993
_reflns_number_gt 4338
_reflns_number_total 4637
_reflns_threshold_expression 'I > 2\s(I)'
_cod_data_source_file c7ce00638a1.cif
_cod_data_source_block xbp36
_cod_database_code 7228168
_shelx_shelxl_version_number 2014/7
_shelx_space_group_comment
;
The symmetry employed for this shelxl refinement is uniquely defined
by the following loop, which should always be used as a source of
symmetry information in preference to the above space-group names.
They are only intended as comments.
;
_shelx_estimated_absorpt_t_min 0.864
_shelx_estimated_absorpt_t_max 0.968

loop_
_space_group_symop_operation_xyz
'x, y, z'
'-x, -y, z'
'-x+1/2, y+1/2, -z'
'x+1/2, -y+1/2, -z'

loop_
_atom_site_label
_atom_site_type_symbol
_atom_site_fract_x
_atom_site_fract_y
_atom_site_fract_z
_atom_site_U_iso_or_equiv
_atom_site_adp_type
_atom_site_occupancy
_atom_site_site_symmetry_order
_atom_site_calc_flag
_atom_site_refinement_flags_posn
_atom_site_refinement_flags_adp
_atom_site_refinement_flags_occupancy
Co1 Co 0.5000 0.5000 0.38225(5) 0.01525(7) Uani 1 2 d S T P
N1 N 0.58101(8) 0.43429(8) 0.5774(2) 0.0154(2) Uani 1 1 d . . .
O1 O 0.45478(8) 0.40919(6) 0.1994(2) 0.0185(2) Uani 1 1 d . . .
C1 C 0.36096(11) 0.29564(11) -0.0582(3) 0.0235(3) Uani 1 1 d . . .
H1 H 0.3329 0.3458 -0.0140 0.028 Uiso 1 1 calc R U .
C2 C 0.32066(13) 0.24408(12) -0.2233(4) 0.0309(4) Uani 1 1 d . . .
H2 H 0.2653 0.2589 -0.2901 0.037 Uiso 1 1 calc R U .
C3 C 0.36124(14) 0.17074(12) -0.2911(4) 0.0307(4) Uani 1 1 d . . .
H3 H 0.3343 0.1357 -0.4058 0.037 Uiso 1 1 calc R U .
C4 C 0.44130(13) 0.14934(11) -0.1895(3) 0.0267(4) Uani 1 1 d . . .
H4 H 0.4689 0.0991 -0.2342 0.032 Uiso 1 1 calc R U .
C5 C 0.48166(10) 0.20026(10) -0.0238(3) 0.0210(3) Uani 1 1 d . . .
H5 H 0.5365 0.1845 0.0444 0.025 Uiso 1 1 calc R U .
C6 C 0.44207(10) 0.27498(9) 0.0441(3) 0.0177(3) Uani 1 1 d . . .
C7 C 0.48431(9) 0.33382(9) 0.2143(3) 0.0155(3) Uani 1 1 d . . .
C8 C 0.54891(10) 0.30737(9) 0.3717(3) 0.0166(3) Uani 1 1 d . . .
H8 H 0.5654 0.2510 0.3598 0.020 Uiso 1 1 calc R U .
C9 C 0.59347(9) 0.35433(9) 0.5487(3) 0.0155(3) Uani 1 1 d . . .
C10 C 0.65644(10) 0.30802(10) 0.7090(3) 0.0194(3) Uani 1 1 d . . .
H10A H 0.6617 0.2509 0.6537 0.029 Uiso 1 1 calc R U .
H10B H 0.6340 0.3086 0.8728 0.029 Uiso 1 1 calc R U .
H10C H 0.7144 0.3346 0.7043 0.029 Uiso 1 1 calc R U .
C11 C 0.62688(10) 0.47764(9) 0.7723(3) 0.0176(3) Uani 1 1 d . . .
H11A H 0.6288 0.4410 0.9135 0.021 Uiso 1 1 calc R U .
H11B H 0.5924 0.5272 0.8162 0.021 Uiso 1 1 calc R U .
C12 C 0.72004(9) 0.50379(11) 0.7107(3) 0.0168(2) Uani 1 1 d . . .
C13 C 0.78822(11) 0.48882(12) 0.8694(3) 0.0260(4) Uani 1 1 d . . .
H13 H 0.7766 0.4599 1.0133 0.031 Uiso 1 1 calc R U .
C14 C 0.87346(12) 0.51558(14) 0.8208(3) 0.0334(5) Uani 1 1 d . . .
H14 H 0.9195 0.5050 0.9316 0.040 Uiso 1 1 calc R U .
C15 C 0.89139(11) 0.55751(11) 0.6117(4) 0.0270(3) Uani 1 1 d . . .
H15 H 0.9495 0.5764 0.5792 0.032 Uiso 1 1 calc R U .
C16 C 0.82419(11) 0.57181(11) 0.4499(3) 0.0238(3) Uani 1 1 d . . .
H16 H 0.8365 0.5998 0.3048 0.029 Uiso 1 1 calc R U .
C17 C 0.73872(11) 0.54545(10) 0.4988(3) 0.0215(3) Uani 1 1 d . . .
H17 H 0.6929 0.5559 0.3874 0.026 Uiso 1 1 calc R U .

loop_
_atom_site_aniso_label
_atom_site_aniso_U_11
_atom_site_aniso_U_22
_atom_site_aniso_U_33
_atom_site_aniso_U_23
_atom_site_aniso_U_13
_atom_site_aniso_U_12
Co1 0.01489(12) 0.01245(12) 0.01840(13) 0.000 0.000 0.00108(11)
N1 0.0143(5) 0.0150(5) 0.0169(6) -0.0010(5) 0.0007(5) 0.0004(4)
O1 0.0200(5) 0.0138(5) 0.0217(5) -0.0010(4) -0.0043(4) 0.0020(4)
C1 0.0241(8) 0.0184(7) 0.0280(9) -0.0008(6) -0.0068(6) -0.0011(6)
C2 0.0321(9) 0.0266(9) 0.0340(10) -0.0014(8) -0.0136(8) -0.0039(7)
C3 0.0412(11) 0.0245(8) 0.0265(9) -0.0035(7) -0.0077(8) -0.0091(8)
C4 0.0360(9) 0.0198(7) 0.0243(8) -0.0055(7) 0.0017(7) -0.0028(7)
C5 0.0234(8) 0.0174(7) 0.0221(7) -0.0023(6) 0.0006(6) -0.0002(5)
C6 0.0201(7) 0.0153(6) 0.0177(7) 0.0009(5) -0.0004(6) -0.0022(5)
C7 0.0157(7) 0.0143(6) 0.0166(6) 0.0002(5) 0.0014(5) -0.0009(5)
C8 0.0166(6) 0.0129(6) 0.0201(7) -0.0001(6) 0.0003(6) 0.0014(5)
C9 0.0131(6) 0.0168(7) 0.0166(6) 0.0015(5) 0.0020(5) 0.0006(5)
C10 0.0174(7) 0.0193(7) 0.0214(7) 0.0018(6) -0.0017(6) 0.0024(6)
C11 0.0167(6) 0.0195(7) 0.0168(7) -0.0032(5) 0.0004(5) 0.0003(5)
C12 0.0167(6) 0.0144(6) 0.0192(6) -0.0039(7) -0.0001(5) 0.0000(6)
C13 0.0206(7) 0.0362(10) 0.0214(7) 0.0046(8) -0.0021(6) -0.0041(7)
C14 0.0201(7) 0.0496(13) 0.0305(9) 0.0065(8) -0.0064(6) -0.0074(8)
C15 0.0199(7) 0.0295(8) 0.0315(9) -0.0023(8) 0.0022(7) -0.0071(6)
C16 0.0254(8) 0.0202(7) 0.0259(8) 0.0016(6) 0.0020(6) -0.0044(6)
C17 0.0207(7) 0.0203(8) 0.0236(8) 0.0024(6) -0.0024(6) -0.0013(6)

loop_
_atom_type_symbol
_atom_type_description
_atom_type_scat_dispersion_real
_atom_type_scat_dispersion_imag
_atom_type_scat_source
C C 0.0033 0.0016 'International Tables Vol C Tables 4.2.6.8 and 6.1.1.4'
H H 0.0000 0.0000 'International Tables Vol C Tables 4.2.6.8 and 6.1.1.4'
N N 0.0061 0.0033 'International Tables Vol C Tables 4.2.6.8 and 6.1.1.4'
O O 0.0106 0.0060 'International Tables Vol C Tables 4.2.6.8 and 6.1.1.4'
Co Co 0.3494 0.9721 'International Tables Vol C Tables 4.2.6.8 and 6.1.1.4'

loop_
_geom_angle_atom_site_label_1
_geom_angle_atom_site_label_2
_geom_angle_atom_site_label_3
_geom_angle
_geom_angle_site_symmetry_1
_geom_angle_site_symmetry_3
O1 Co1 O1 115.45(7) 2_665 .
O1 Co1 N1 96.08(5) 2_665 2_665
O1 Co1 N1 119.38(5) . 2_665
O1 Co1 N1 119.38(5) 2_665 .
O1 Co1 N1 96.07(5) . .
N1 Co1 N1 112.10(8) 2_665 .
C9 N1 C11 119.41(13) . .
C9 N1 Co1 123.72(11) . .
C11 N1 Co1 116.82(10) . .
C7 O1 Co1 124.13(10) . .
C2 C1 C6 121.11(16) . .
C2 C1 H1 119.4 . .
C6 C1 H1 119.4 . .
C1 C2 C3 120.09(18) . .
C1 C2 H2 120.0 . .
C3 C2 H2 120.0 . .
C4 C3 C2 119.29(17) . .
C4 C3 H3 120.4 . .
C2 C3 H3 120.4 . .
C3 C4 C5 120.94(17) . .
C3 C4 H4 119.5 . .
C5 C4 H4 119.5 . .
C4 C5 C6 120.43(16) . .
C4 C5 H5 119.8 . .
C6 C5 H5 119.8 . .
C1 C6 C5 118.14(15) . .
C1 C6 C7 119.13(14) . .
C5 C6 C7 122.71(14) . .
O1 C7 C8 124.97(13) . .
O1 C7 C6 114.19(13) . .
C8 C7 C6 120.84(13) . .
C7 C8 C9 127.94(13) . .
C7 C8 H8 116.0 . .
C9 C8 H8 116.0 . .
N1 C9 C8 122.88(14) . .
N1 C9 C10 120.37(14) . .
C8 C9 C10 116.74(13) . .
C9 C10 H10A 109.5 . .
C9 C10 H10B 109.5 . .
H10A C10 H10B 109.5 . .
C9 C10 H10C 109.5 . .
H10A C10 H10C 109.5 . .
H10B C10 H10C 109.5 . .
N1 C11 C12 113.87(13) . .
N1 C11 H11A 108.8 . .
C12 C11 H11A 108.8 . .
N1 C11 H11B 108.8 . .
C12 C11 H11B 108.8 . .
H11A C11 H11B 107.7 . .
C13 C12 C17 118.67(14) . .
C13 C12 C11 120.06(14) . .
C17 C12 C11 121.24(14) . .
C12 C13 C14 120.91(16) . .
C12 C13 H13 119.5 . .
C14 C13 H13 119.5 . .
C15 C14 C13 120.15(16) . .
C15 C14 H14 119.9 . .
C13 C14 H14 119.9 . .
C14 C15 C16 119.57(16) . .
C14 C15 H15 120.2 . .
C16 C15 H15 120.2 . .
C15 C16 C17 120.36(17) . .
C15 C16 H16 119.8 . .
C17 C16 H16 119.8 . .
C16 C17 C12 120.33(16) . .
C16 C17 H17 119.8 . .
C12 C17 H17 119.8 . .

loop_
_geom_bond_atom_site_label_1
_geom_bond_atom_site_label_2
_geom_bond_distance
_geom_bond_site_symmetry_2
Co1 O1 1.9203(11) 2_665
Co1 O1 1.9203(11) .
Co1 N1 1.9602(13) 2_665
Co1 N1 1.9603(13) .
N1 C9 1.320(2) .
N1 C11 1.4739(19) .
O1 C7 1.3037(17) .
C1 C2 1.389(2) .
C1 C6 1.398(2) .
C1 H1 0.9500 .
C2 C3 1.391(3) .
C2 H2 0.9500 .
C3 C4 1.386(3) .
C3 H3 0.9500 .
C4 C5 1.386(2) .
C4 H4 0.9500 .
C5 C6 1.404(2) .
C5 H5 0.9500 .
C6 C7 1.494(2) .
C7 C8 1.387(2) .
C8 C9 1.422(2) .
C8 H8 0.9500 .
C9 C10 1.511(2) .
C10 H10A 0.9800 .
C10 H10B 0.9800 .
C10 H10C 0.9800 .
C11 C12 1.515(2) .
C11 H11A 0.9900 .
C11 H11B 0.9900 .
C12 C13 1.386(2) .
C12 C17 1.396(2) .
C13 C14 1.391(2) .
C13 H13 0.9500 .
C14 C15 1.383(3) .
C14 H14 0.9500 .
C15 C16 1.384(3) .
C15 H15 0.9500 .
C16 C17 1.392(2) .
C16 H16 0.9500 .
C17 H17 0.9500 .

loop_
_geom_hbond_atom_site_label_D
_geom_hbond_atom_site_label_H
_geom_hbond_atom_site_label_A
_geom_hbond_distance_DH
_geom_hbond_distance_HA
_geom_hbond_distance_DA
_geom_hbond_angle_DHA
_geom_hbond_site_symmetry_A
C11 H11B O1 0.99 2.49 3.2615(19) 134.6 2_666

loop_
_geom_torsion_atom_site_label_1
_geom_torsion_atom_site_label_2
_geom_torsion_atom_site_label_3
_geom_torsion_atom_site_label_4
_geom_torsion
C6 C1 C2 C3 -0.5(3)
C1 C2 C3 C4 1.0(3)
C2 C3 C4 C5 -0.6(3)
C3 C4 C5 C6 -0.2(3)
C2 C1 C6 C5 -0.3(3)
C2 C1 C6 C7 177.85(17)
C4 C5 C6 C1 0.7(2)
C4 C5 C6 C7 -177.45(16)
Co1 O1 C7 C8 3.6(2)
Co1 O1 C7 C6 -176.66(10)
C1 C6 C7 O1 -19.2(2)
C5 C6 C7 O1 158.90(15)
C1 C6 C7 C8 160.60(15)
C5 C6 C7 C8 -21.3(2)
O1 C7 C8 C9 1.9(3)
C6 C7 C8 C9 -177.89(14)
C11 N1 C9 C8 177.28(13)
Co1 N1 C9 C8 0.0(2)
C11 N1 C9 C10 -2.0(2)
Co1 N1 C9 C10 -179.28(10)
C7 C8 C9 N1 -3.8(2)
C7 C8 C9 C10 175.49(15)
C9 N1 C11 C12 83.84(18)
Co1 N1 C11 C12 -98.65(13)
N1 C11 C12 C13 -133.26(16)
N1 C11 C12 C17 48.8(2)
C17 C12 C13 C14 0.8(3)
C11 C12 C13 C14 -177.15(17)
C12 C13 C14 C15 -0.2(3)
C13 C14 C15 C16 -0.8(3)
C14 C15 C16 C17 1.1(3)
C15 C16 C17 C12 -0.5(3)
C13 C12 C17 C16 -0.5(3)
C11 C12 C17 C16 177.46(15)
